data_4002450
loop_
_publ_author_name
'Thomas, John C.'
'Boldog, Ishtvan'
'Auluck, Harsharn S.'
'Bereciartua, Pablo J.'
'Du\<sek, Michal'
'Mach\'a\<cek, Jan'
'Bastl, Zden\<ek'
'Weiss, Paul S.'
'Ba\<se, Tom\'a\<s'

_publ_section_title
;
 Self-Assembledp-Carborane Analogue ofp-Mercaptobenzoic Acid on Au{111}
;
_journal_issue 15
_journal_name_full 'Chemistry of Materials'
_journal_page_first 5425
_journal_paper_doi 10.1021/acs.chemmater.5b02263
_journal_volume 27
_journal_year 2015
_chemical_formula_sum 'C3 H12 B10 O2 S'
_chemical_formula_weight 220.3
_chemical_name_systematic ' ?'
_space_group_IT_number 2
_symmetry_cell_setting triclinic
_symmetry_Int_Tables_number 2
_symmetry_space_group_name_Hall '-P 1'
_symmetry_space_group_name_H-M 'P -1'
_cell_angle_alpha 79.537(5)
_cell_angle_beta 84.127(4)
_cell_angle_gamma 62.494(5)
_cell_formula_units_Z 2
_cell_length_a 6.6353(3)
_cell_length_b 7.1464(4)
_cell_length_c 13.7788(7)
_cell_measurement_reflns_used 4188
_cell_measurement_temperature 120.00(10)
_cell_measurement_theta_max 66.65
_cell_measurement_theta_min 7.28
_cell_volume 569.75(6)
_computing_cell_refinement
;
CrysAlisPro, Agilent Technologies,
Version 1.171.37.34 (release 22-05-2014 CrysAlis171 .NET)
(compiled May 22 2014,16:03:01)
;
_computing_data_collection
;
CrysAlisPro, Agilent Technologies,
Version 1.171.37.34 (release 22-05-2014 CrysAlis171 .NET)
(compiled May 22 2014,16:03:01)
;
_computing_data_reduction
;
CrysAlisPro, Agilent Technologies,
Version 1.171.37.34 (release 22-05-2014 CrysAlis171 .NET)
(compiled May 22 2014,16:03:01)
;
_computing_molecular_graphics Diamond
_computing_structure_refinement Jana2006
_computing_structure_solution
;
Superflip, version February 2014
;
_diffrn_ambient_temperature 120
_diffrn_detector 'CCD plate'
_diffrn_detector_area_resol_mean 10.3784
_diffrn_measured_fraction_theta_full 0.99
_diffrn_measured_fraction_theta_max 0.99
_diffrn_measurement_device 'four-cycle diffractometer'
_diffrn_measurement_device_type 'Xcalibur, Atlas, Gemini ultra'
_diffrn_measurement_method '\w scans'
_diffrn_radiation_monochromator mirror
_diffrn_radiation_probe x-ray
_diffrn_radiation_source 'X-ray tube'
_diffrn_radiation_type 'Cu K\a'
_diffrn_radiation_wavelength 1.54184
_diffrn_reflns_av_R_equivalents 0
_diffrn_reflns_av_unetI/netI 0.0381
_diffrn_reflns_limit_h_max 7
_diffrn_reflns_limit_h_min -7
_diffrn_reflns_limit_k_max 8
_diffrn_reflns_limit_k_min -8
_diffrn_reflns_limit_l_max 16
_diffrn_reflns_limit_l_min -16
_diffrn_reflns_number 3742
_diffrn_reflns_theta_full 66.97
_diffrn_reflns_theta_max 66.97
_diffrn_reflns_theta_min 3.26
_diffrn_source 'sealed X-ray tube'
_exptl_absorpt_coefficient_mu 2.201
_exptl_absorpt_correction_T_max 0.956
_exptl_absorpt_correction_T_min 0.689
_exptl_absorpt_correction_type analytical
_exptl_absorpt_process_details
;
CrysAlisPro, Agilent Technologies,
Version 1.171.37.34 (release 22-05-2014 CrysAlis171 .NET)
(compiled May 22 2014,16:03:01)
Analytical numeric absorption correction using a multifaceted crystal
            model based on expressions derived by R.C. Clark & J.S. Reid.
(Clark, R. C. & Reid, J. S. (1995). Acta Cryst. A51, 887-897)
Empirical absorption correction using spherical harmonics,
 implemented in SCALE3 ABSPACK scaling algorithm.
;
_exptl_crystal_density_diffrn 1.2841
_exptl_crystal_description
;
;
_exptl_crystal_F_000 224
_exptl_crystal_size_max 0.412
_exptl_crystal_size_mid 0.076
_exptl_crystal_size_min 0.022
_refine_diff_density_max 0.27
_refine_diff_density_min -0.27
_refine_ls_extinction_method none
_refine_ls_goodness_of_fit_gt 1.54
_refine_ls_goodness_of_fit_ref 1.48
_refine_ls_hydrogen_treatment refall
_refine_ls_number_constraints 13
_refine_ls_number_parameters 185
_refine_ls_number_reflns 3742
_refine_ls_number_restraints 12
_refine_ls_R_factor_all 0.0687
_refine_ls_R_factor_gt 0.0418
_refine_ls_shift/su_max 0.0131
_refine_ls_shift/su_mean 0.0007
_refine_ls_structure_factor_coef Fsqd
_refine_ls_weighting_details w=1/(\s^2^(I)+0.0016I^2^)
_refine_ls_weighting_scheme sigma
_refine_ls_wR_factor_gt 0.0929
_refine_ls_wR_factor_ref 0.1067
_reflns_number_gt 2670
_reflns_number_total 3742
_reflns_threshold_expression I>3\s(I)
_cod_data_source_file cm5b02263_si_002.cif
_cod_data_source_block I
_cod_depositor_comments
;
The following automatic conversions were performed:

'_diffrn_radiation_probe' value 'X-ray' changed to 'x-ray' according
to
/usr/data/users/saulius/crontab/automatic-downloads/rss-feeds/ACS/lib/dictionaries/cif_core.dic
dictionary named 'cif_core.dic' version 2.4.2 from 2011-04-26.

Automatic conversion script
Id: cif_fix_values 3271 2015-04-21 07:52:19Z andrius 

 Adding full bibliography for 4002450.cif.
;
_cod_original_formula_sum 'C3 H12 B10 O2 S1'
_cod_database_code 4002450

loop_
_space_group_symop_id
_space_group_symop_operation_xyz
1 x,y,z
2 -x,-y,-z

loop_
_atom_site_label
_atom_site_type_symbol
_atom_site_fract_x
_atom_site_fract_y
_atom_site_fract_z
_atom_site_adp_type
_atom_site_U_iso_or_equiv
_atom_site_site_symmetry_multiplicity
_atom_site_occupancy
_atom_site_calc_flag
S1 S 0.20459(9) 1.06505(8) 0.07337(4) Uani 0.0310(2) 2 1 d
O1 O 0.6246(2) 0.1095(2) 0.41590(10) Uani 0.0353(6) 2 1 d
O2 O 0.2528(2) 0.2290(2) 0.44490(11) Uani 0.0429(7) 2 1 d
C2 C 0.4265(3) 0.2391(3) 0.40130(12) Uani 0.0214(8) 2 1 d
C12 C 0.2701(3) 0.8315(3) 0.16411(12) Uani 0.0221(7) 2 1 d
C1 C 0.3711(3) 0.4362(3) 0.32354(12) Uani 0.0219(7) 2 1 d
B6 B 0.3383(3) 0.6649(3) 0.36144(15) Uani 0.0237(9) 2 1 d
B7 B 0.5398(4) 0.6231(4) 0.16622(15) Uani 0.0253(9) 2 1 d
B3 B 0.5007(3) 0.3937(3) 0.20949(15) Uani 0.0240(9) 2 1 d
B2 B 0.5856(3) 0.5107(3) 0.29156(15) Uani 0.0234(8) 2 1 d
B9 B 0.0571(3) 0.7564(3) 0.19612(14) Uani 0.0221(8) 2 1 d
B8 B 0.3029(4) 0.6011(4) 0.12679(15) Uani 0.0246(9) 2 1 d
B4 B 0.2005(4) 0.4771(4) 0.22845(15) Uani 0.0244(9) 2 1 d
B5 B 0.1000(3) 0.6455(3) 0.32172(15) Uani 0.0236(8) 2 1 d
B11 B 0.4398(3) 0.7899(4) 0.25981(15) Uani 0.0244(9) 2 1 d
B10 B 0.1416(3) 0.8734(3) 0.27830(14) Uani 0.0238(9) 2 1 d
H1b6 H 0.350(3) 0.668(3) 0.4383(6) Uiso 0.0284 2 1 d
H1b7 H 0.670(2) 0.631(3) 0.1149(11) Uiso 0.0304 2 1 d
H1b3 H 0.614(3) 0.2341(15) 0.1961(13) Uiso 0.0288 2 1 d
H1b2 H 0.7447(18) 0.426(3) 0.3291(12) Uiso 0.0281 2 1 d
H1b9 H -0.1048(17) 0.844(3) 0.1609(12) Uiso 0.0265 2 1 d
H1b8 H 0.289(3) 0.593(3) 0.0507(6) Uiso 0.0295 2 1 d
H1b4 H 0.131(3) 0.369(2) 0.2251(13) Uiso 0.0292 2 1 d
H1b5 H -0.028(2) 0.642(3) 0.3754(10) Uiso 0.0284 2 1 d
H1b11 H 0.507(3) 0.899(2) 0.2634(13) Uiso 0.0293 2 1 d
H1b10 H 0.029(3) 1.0329(14) 0.2921(13) Uiso 0.0285 2 1 d
H1s1 H 0.376(5) 1.018(5) 0.031(2) Uiso 0.0372 2 0.5 d
H2s1 H 0.129(6) 1.027(5) 0.012(2) Uiso 0.0372 2 0.5 d
H1o2 H 0.294(4) 0.121(2) 0.4863(14) Uiso 0.0515 2 1 d

loop_
_atom_site_aniso_label
_atom_site_aniso_type_symbol
_atom_site_aniso_U_11
_atom_site_aniso_U_22
_atom_site_aniso_U_33
_atom_site_aniso_U_12
_atom_site_aniso_U_13
_atom_site_aniso_U_23
S1 S 0.0384(3) 0.0237(3) 0.0292(2) -0.0148(2) -0.00319(19) 0.00336(18)
O1 O 0.0291(8) 0.0284(8) 0.0409(8) -0.0101(6) -0.0023(6) 0.0053(6)
O2 O 0.0333(8) 0.0328(9) 0.0486(9) -0.0113(7) 0.0039(7) 0.0141(7)
C2 C 0.0229(10) 0.0177(10) 0.0242(9) -0.0081(8) -0.0017(7) -0.0069(7)
C12 C 0.0241(9) 0.0178(10) 0.0245(8) -0.0105(8) -0.0011(7) -0.0003(7)
C1 C 0.0220(9) 0.0188(10) 0.0257(9) -0.0102(8) -0.0011(7) -0.0023(7)
B6 B 0.0255(11) 0.0195(12) 0.0258(10) -0.0095(9) -0.0018(8) -0.0042(8)
B7 B 0.0224(11) 0.0235(12) 0.0283(11) -0.0097(9) 0.0020(8) -0.0032(9)
B3 B 0.0217(11) 0.0216(12) 0.0254(10) -0.0071(9) 0.0018(8) -0.0046(8)
B2 B 0.0220(11) 0.0189(11) 0.0300(10) -0.0105(9) -0.0024(8) -0.0013(8)
B9 B 0.0230(11) 0.0199(11) 0.0254(10) -0.0117(9) -0.0016(8) -0.0023(8)
B8 B 0.0292(11) 0.0236(12) 0.0238(10) -0.0141(10) 0.0003(8) -0.0045(8)
B4 B 0.0251(11) 0.0246(13) 0.0254(10) -0.0125(9) -0.0013(8) -0.0042(8)
B5 B 0.0223(11) 0.0197(11) 0.0271(10) -0.0077(9) 0.0004(8) -0.0048(8)
B11 B 0.0251(11) 0.0207(12) 0.0278(10) -0.0106(9) -0.0047(8) -0.0018(8)
B10 B 0.0245(11) 0.0204(12) 0.0242(10) -0.0079(9) 0.0005(8) -0.0047(8)

loop_
_atom_type_symbol
_atom_type_scat_dispersion_real
_atom_type_scat_dispersion_imag
_atom_type_scat_source
C 0.0181 0.0091 'International Tables Vol C tables 4.2.6.8 and 6.1.1.1'
H 0.0000 0.0000 'International Tables Vol C tables 4.2.6.8 and 6.1.1.1'
B 0.0090 0.0039 'International Tables Vol C tables 4.2.6.8 and 6.1.1.1'
O 0.0492 0.0322 'International Tables Vol C tables 4.2.6.8 and 6.1.1.1'
S 0.3331 0.5567 'International Tables Vol C tables 4.2.6.8 and 6.1.1.1'

loop_
_exptl_crystal_face_index_h
_exptl_crystal_face_index_k
_exptl_crystal_face_index_l
_exptl_crystal_face_perp_dist
5 1 3 0.0329
0 0 -1 0.0148
0 0 1 0.0068
4 3 4 0.0712
-4 -4 -4 0.1182
-5 -1 -3 0.0361

loop_
_geom_angle_atom_site_label_1
_geom_angle_atom_site_label_2
_geom_angle_atom_site_label_3
_geom_angle
C12 S1 H1s1 101.1(15)
C12 S1 H2s1 101.1(17)
H1s1 S1 H2s1 92(3)
C2 O2 H1o2 109.1(17)
O1 C2 O2 126.63(17)
O1 C2 C1 119.36(18)
O2 C2 C1 114.01(13)
S1 C12 B7 119.19(13)
S1 C12 B9 116.90(11)
S1 C12 B8 118.74(12)
S1 C12 B11 117.89(16)
S1 C12 B10 116.28(12)
B7 C12 B9 114.64(16)
B7 C12 B8 62.85(14)
B7 C12 B11 62.49(12)
B7 C12 B10 114.63(12)
B9 C12 B8 62.50(13)
B9 C12 B11 114.53(14)
B9 C12 B10 62.68(14)
B8 C12 B11 114.45(13)
B8 C12 B10 114.49(17)
B11 C12 B10 62.74(12)
C2 C1 B6 117.87(15)
C2 C1 B3 116.58(14)
C2 C1 B2 116.56(14)
C2 C1 B4 118.01(19)
C2 C1 B5 118.89(15)
B6 C1 B3 114.82(16)
B6 C1 B2 62.82(13)
B6 C1 B4 114.82(13)
B6 C1 B5 62.86(13)
B3 C1 B2 62.54(14)
B3 C1 B4 63.25(12)
B3 C1 B5 114.98(12)
B2 C1 B4 115.01(14)
B2 C1 B5 114.89(16)
B4 C1 B5 62.50(12)
C1 B6 B11 104.05(15)
C1 B6 B10 104.17(16)
C1 B6 H1b6 120.3(12)
B11 B6 B10 60.79(12)
B11 B6 H1b6 126.9(13)
B10 B6 H1b6 125.6(9)
C12 B7 B3 104.42(17)
C12 B7 B2 104.60(13)
C12 B7 H1b7 121.2(9)
B3 B7 B2 61.03(14)
B3 B7 H1b7 126.0(12)
B2 B7 H1b7 124.3(8)
C1 B3 B7 104.25(16)
C1 B3 B8 104.02(12)
C1 B3 H1b3 120.0(9)
B7 B3 B8 61.15(14)
B7 B3 H1b3 126.0(9)
B8 B3 H1b3 126.8(10)
C1 B2 B7 104.08(17)
C1 B2 B11 103.88(14)
C1 B2 H1b2 120.5(10)
B7 B2 B11 60.86(12)
B7 B2 H1b2 127.8(8)
B11 B2 H1b2 124.5(11)
C12 B9 B4 104.62(14)
C12 B9 B5 104.59(16)
C12 B9 H1b9 120.8(10)
B4 B9 B5 60.97(12)
B4 B9 H1b9 125.2(11)
B5 B9 H1b9 125.6(8)
C12 B8 B3 104.22(17)
C12 B8 B4 104.22(15)
C12 B8 H1b8 121.8(12)
B3 B8 B4 61.34(12)
B3 B8 H1b8 124.8(9)
B4 B8 H1b8 124.9(13)
C1 B4 B9 104.44(18)
C1 B4 B8 104.14(18)
C1 B4 H1b4 120.8(9)
B9 B4 B8 60.96(12)
B9 B4 H1b4 125.5(8)
B8 B4 H1b4 125.8(10)
C1 B5 B9 103.92(13)
C1 B5 B10 103.89(16)
C1 B5 H1b5 121.5(8)
B9 B5 B10 61.02(14)
B9 B5 H1b5 126.4(7)
B10 B5 H1b5 124.3(12)
C12 B11 B6 104.55(18)
C12 B11 B2 104.73(18)
C12 B11 H1b11 120.4(9)
B6 B11 B2 61.25(12)
B6 B11 H1b11 125.7(10)
B2 B11 H1b11 125.5(8)
C12 B10 B6 104.43(12)
C12 B10 B5 104.55(16)
C12 B10 H1b10 120.0(9)
B6 B10 B5 61.11(13)
B6 B10 H1b10 126.5(10)
B5 B10 H1b10 125.6(9)

loop_
_geom_bond_atom_site_label_1
_geom_bond_atom_site_label_2
_geom_bond_distance
S1 C12 1.7949(18)
S1 H1s1 1.15(3)
S1 H2s1 1.15(4)
O1 C2 1.2198(19)
O2 C2 1.270(3)
O2 H1o2 0.820(15)
C2 C1 1.524(2)
C12 B7 1.719(2)
C12 B9 1.722(3)
C12 B8 1.725(3)
C12 B11 1.717(3)
C12 B10 1.718(3)
C1 B6 1.717(3)
C1 B3 1.719(3)
C1 B2 1.729(3)
C1 B4 1.715(3)
C1 B5 1.727(2)
B6 B11 1.767(3)
B6 B10 1.768(3)
B6 H1b6 1.075(10)
B7 B3 1.766(4)
B7 B2 1.760(3)
B7 H1b7 1.075(16)
B3 B8 1.765(3)
B3 H1b3 1.075(10)
B2 B11 1.759(3)
B2 H1b2 1.075(12)
B9 B4 1.759(3)
B9 B5 1.760(3)
B9 H1b9 1.075(12)
B8 B4 1.766(3)
B8 H1b8 1.075(11)
B4 H1b4 1.08(2)
B5 B10 1.765(4)
B5 H1b5 1.075(16)
B11 H1b11 1.08(2)
B10 H1b10 1.075(10)

loop_
_geom_hbond_atom_site_label_D
_geom_hbond_atom_site_label_H
_geom_hbond_atom_site_label_A
_geom_hbond_site_symmetry_A
_geom_hbond_distance_DH
_geom_hbond_distance_HA
_geom_hbond_distance_DA
_geom_hbond_angle_DHA
S1 H1s1 S1 2_675 1.15(3) 2.85(3) 4.0018(8) 176(3)
S1 H2s1 S1 2_575 1.15(4) 2.98(5) 4.0574(10) 155(2)
O2 H1o2 O1 2_656 0.820(15) 1.829(15) 2.6478(19) 176.6(18)
O2 H1o2 C2 2_656 0.820(15) 2.682(15) 3.462(2) 160(2)

loop_
_twin_individual_id
_twin_individual_mass_fraction_refined
_twin_individual_twin_matrix_11
_twin_individual_twin_matrix_12
_twin_individual_twin_matrix_13
_twin_individual_twin_matrix_21
_twin_individual_twin_matrix_22
_twin_individual_twin_matrix_23
_twin_individual_twin_matrix_31
_twin_individual_twin_matrix_32
_twin_individual_twin_matrix_33
1 0.8196(7) 1 0 0 0 1 0 0 0 1
2 0.1804(7) -1.0004 -0.0005 -0.0975 0.0004 -0.9997 -0.6601 0 0 1.0001

loop_
_restr_distance_atom_site_label_1
_restr_distance_atom_site_label_2
_restr_distance_target
_restr_distance_target_weight_param
O2 H1o2 0.82 0.001

loop_
_restr_equal_distance_atom_site_label_1
_restr_equal_distance_atom_site_label_2
_restr_equal_distance_class_class_id
_restr_equal_distance_class_target_weight_param
H1s1 S1 1 0.001
H2s1 S1 1 0.001
B6 H1b6 2 0.001
B7 H1b7 2 0.001
B3 H1b3 2 0.001
B2 H1b2 2 0.001
B9 H1b9 2 0.001
B8 H1b8 2 0.001
B4 H1b4 2 0.001
B5 H1b5 2 0.001
B11 H1b11 2 0.001
B10 H1b10 2 0.001

loop_
_restr_equal_angle_atom_site_label_1
_restr_equal_angle_atom_site_label_2
_restr_equal_angle_atom_site_label_3
_restr_equal_angle_class_class_id
_restr_equal_angle_class_target_weight_param
C12 S1 H1s1 2 0.01
C12 S1 H2s1 2 0.01
